data_7045473
loop_
_publ_author_name
'Thoresen, Eirik Mydske'
'Balcells, David'
'\/Oien-\/Odegaard, Sigurd'
'Hylland, Knut Tormodss\/onn'
'Tilset, Mats'
'Amedjkouh, Mohamed'

_publ_section_title
;
 Cyclometalated ruthenium complexes with carboxylated ligands from a
 combined experimental/computational perspective.
;
_journal_issue 8
_journal_name_full 'Dalton transactions (Cambridge, England : 2003)'
_journal_page_first 2589
_journal_page_last 2601
_journal_paper_doi 10.1039/c7dt03935b
_journal_volume 47
_journal_year 2018
_chemical_formula_moiety 'C31.94 H22.13 N4.9 O4 Ru, C H4 O, C0.9 H3.47 O0.9, 0.1(C11 H8 N)'
_chemical_formula_sum 'C34.9 H30.38 N5 O5.9 Ru'
_chemical_formula_weight 715.32
_space_group_crystal_system monoclinic
_space_group_IT_number 14
_space_group_name_Hall '-P 2ybc'
_space_group_name_H-M_alt 'P 1 21/c 1'
_symmetry_space_group_name_Hall '-P 2ybc'
_symmetry_space_group_name_H-M 'P 1 21/c 1'
_atom_sites_solution_hydrogens mixed
_audit_creation_date 2017-12-14
_audit_creation_method
;
Olex2 1.2
(compiled 2017.08.10 svn.r3458 for OlexSys, GUI svn.r5381)
;
_audit_update_record
;
2017-12-20 deposited with the CCDC.
2018-01-31 downloaded from the CCDC.
;
_cell_angle_alpha 90
_cell_angle_beta 100.516(2)
_cell_angle_gamma 90
_cell_formula_units_Z 4
_cell_length_a 13.5773(10)
_cell_length_b 12.7565(9)
_cell_length_c 17.9162(12)
_cell_measurement_reflns_used 9916
_cell_measurement_temperature 100(2)
_cell_measurement_theta_max 28.346
_cell_measurement_theta_min 2.619
_cell_volume 3050.9(4)
_computing_cell_refinement 'APEX3 (Bruker AXS, 2016)'
_computing_data_collection 'APEX3 (Bruker AXS, 2016)'
_computing_data_reduction 'APEX3 (Bruker AXS, 2016)'
_computing_molecular_graphics 'Diamond v4 (Brandenburg, 2012)'
_computing_publication_material 'Olex2 (Dolomanov et al., 2009)'
_computing_structure_refinement 'SHELXL (Sheldrick, 2015b)'
_computing_structure_solution 'SHELXT (Sheldrick, 2015a)'
_diffrn_ambient_temperature 99.99
_diffrn_detector 'Bruker PHOTON100 area detector'
_diffrn_detector_area_resol_mean 10.4167
_diffrn_detector_type 'CMOS area detector'
_diffrn_measured_fraction_theta_full 0.998
_diffrn_measured_fraction_theta_max 0.996
_diffrn_measurement_device 'three-circle diffractometer'
_diffrn_measurement_device_type 'Bruker D8 Venture, CMOS detector'
_diffrn_measurement_method '\f and \w scans'
_diffrn_radiation_collimation 'Rh-coated Si focusing mirrors'
_diffrn_radiation_monochromator 'Silicon 111'
_diffrn_radiation_probe x-ray
_diffrn_radiation_type MoK\a
_diffrn_radiation_wavelength 0.71073
_diffrn_reflns_av_R_equivalents 0.0349
_diffrn_reflns_av_unetI/netI 0.0355
_diffrn_reflns_Laue_measured_fraction_full 0.998
_diffrn_reflns_Laue_measured_fraction_max 0.996
_diffrn_reflns_limit_h_max 14
_diffrn_reflns_limit_h_min -18
_diffrn_reflns_limit_k_max 16
_diffrn_reflns_limit_k_min -17
_diffrn_reflns_limit_l_max 23
_diffrn_reflns_limit_l_min -23
_diffrn_reflns_number 28996
_diffrn_reflns_point_group_measured_fraction_full 0.998
_diffrn_reflns_point_group_measured_fraction_max 0.996
_diffrn_reflns_theta_full 26.000
_diffrn_reflns_theta_max 28.370
_diffrn_reflns_theta_min 2.360
_diffrn_source 'microfocus sealed X-ray tube'
_diffrn_source_type 'Wiggler, Station I911-3, MAX II, MAXLAB'
_diffrn_standards_number 0
_exptl_absorpt_coefficient_mu 0.570
_exptl_absorpt_correction_T_max 0.7457
_exptl_absorpt_correction_T_min 0.6540
_exptl_absorpt_correction_type multi-scan
_exptl_absorpt_process_details
'SADABS-2016/2 (Bruker,2016/2) was used for absorption correction. wR2(int) was 0.0827 before and 0.0430 after correction. The Ratio of minimum to maximum transmission is 0.8770. The \l/2 correction factor is Not present.'
_exptl_crystal_colour 'dark red'
_exptl_crystal_density_diffrn 1.557
_exptl_crystal_description block
_exptl_crystal_F_000 1464
_exptl_crystal_size_max 0.31
_exptl_crystal_size_mid 0.12
_exptl_crystal_size_min 0.07
_refine_diff_density_max 1.053
_refine_diff_density_min -1.213
_refine_diff_density_rms 0.097
_refine_ls_extinction_method none
_refine_ls_goodness_of_fit_ref 1.045
_refine_ls_hydrogen_treatment constr
_refine_ls_matrix_type full
_refine_ls_number_parameters 454
_refine_ls_number_reflns 7597
_refine_ls_number_restraints 2
_refine_ls_restrained_S_all 1.045
_refine_ls_R_factor_all 0.0562
_refine_ls_R_factor_gt 0.0408
_refine_ls_shift/su_max 0.001
_refine_ls_shift/su_mean 0.000
_refine_ls_structure_factor_coef Fsqd
_refine_ls_weighting_details 'w=1/[\s^2^(Fo^2^)+(0.0691P)^2^+2.6404P] where P=(Fo^2^+2Fc^2^)/3'
_refine_ls_weighting_scheme calc
_refine_ls_wR_factor_gt 0.1085
_refine_ls_wR_factor_ref 0.1181
_reflns_Friedel_coverage 0.000
_reflns_number_gt 6141
_reflns_number_total 7597
_reflns_threshold_expression 'I > 2\s(I)'
_cod_data_source_file c7dt03935b2.cif
_cod_data_source_block emt-114_a
_cod_depositor_comments 'Adding full bibliography for 7045471--7045478.cif.'
_cod_original_formula_sum 'C34.90 H30.38 N5 O5.90 Ru'
_cod_database_code 7045473
_shelx_shelxl_version_number 2014/7
_shelx_space_group_comment
;
The symmetry employed for this shelxl refinement is uniquely defined
by the following loop, which should always be used as a source of
symmetry information in preference to the above space-group names.
They are only intended as comments.
;
_olex2_refinement_description
;
1. Fixed Uiso
 At 1.2 times of:
  All C(H) groups, All C(H,H) groups
 At 1.5 times of:
  All C(H,H,H) groups, All O(H) groups
2. Restrained distances
 C1-H1
 1.81 with sigma of 0.1
3. Uiso/Uaniso restraints and constraints
Uiso(C28) = Uiso(C5) = Uiso(C0) = Uiso(C3AA) = Uiso(C2AA) = Uiso(C9)
Uiso(C5AA) = Uiso(C6AA) = Uiso(C16) = Uiso(N29) = Uiso(C1AA) = Uiso(C4)
Uiso(C7) = Uiso(C0AA) = Uiso(C11) = Uiso(N8)
4. Others
 1*[Sof(O014)+Sof(H014)]+1*[Sof(O1)]=0.9 with esd of 0.0001
 Sof(N8)=Sof(C0AA)=Sof(C7)=Sof(H7)=Sof(C11)=Sof(H11)=Sof(H00A)=Sof(H00B)=
 Sof(C5)=Sof(C28)=Sof(C9)=Sof(H9)=Sof(C2AA)=Sof(H2AA)=Sof(C3AA)=Sof(H3AA)=
 Sof(C0)=Sof(H0)=Sof(C1AA)=Sof(C4)=Sof(H4)=Sof(C5AA)=Sof(H5AA)=Sof(C6AA)=
 Sof(H6AA)=Sof(C16)=Sof(H16)=Sof(N29)=Sof(H1)=1-FVAR(1)
 Sof(N007)=Sof(N009)=Sof(C00C)=Sof(C00R)=Sof(C00S)=Sof(C00U)=Sof(H00U)=
 Sof(C00V)=Sof(H00V)=Sof(C00W)=Sof(H00W)=Sof(C00X)=Sof(C00Y)=Sof(H00Y)=
 Sof(H8AA)=Sof(C010)=Sof(H010)=Sof(C011)=Sof(H011)=Sof(C012)=Sof(H012)=
 Sof(C015)=Sof(H015)=Sof(C016)=Sof(H016)=Sof(C017)=Sof(H017)=Sof(H00Q)=
 Sof(H00P)=Sof(C1)=Sof(H1A)=Sof(H1B)=Sof(H1C)=FVAR(1)
 Sof(O014)=Sof(H014)=FVAR(2)
5.a Free rotating group:
 O1(H1)
5.b Aromatic/amide H refined with riding coordinates:
 C00E(H00E), C00H(H00H), C00K(H00K), C00M(H00M), C00N(H00N), C00O(H00O),
 C00U(H00U), C00V(H00V), C00W(H00W), C00Y(H00Y), C8AA(H8AA), C010(H010),
 C011(H011), C012(H012), C013(H013), C015(H015), C016(H016), C017(H017),
 C018(H018), C019(H019), C7(H7), C11(H11), C00Q(H00Q), C00Q(H00A), C00P(H00P),
 C00P(H00B), C9(H9), C2AA(H2AA), C3AA(H3AA), C0(H0), C4(H4), C5AA(H5AA),
 C6AA(H6AA), C16(H16)
5.c Fitted hexagon refined as free rotating group:
 N8(C0AA,C7,C11,C00Q,C00P), C5(C28,C9,C2AA,C3AA,C0), C1AA(C4,C5AA,C6AA,C16,N29)
5.d Idealised Me refined as rotating group:
 C01A(H01A,H01B,H01C), C1(H1A,H1B,H1C)
5.e Idealised tetrahedral OH refined as rotating group:
 O003(H003), O00B(H00C), O014(H014)
;
_olex2_submission_special_instructions 'No special instructions were received'

loop_
_space_group_symop_operation_xyz
'x, y, z'
'-x, y+1/2, -z+1/2'
'-x, -y, -z'
'x, -y-1/2, z-1/2'

loop_
_atom_site_label
_atom_site_type_symbol
_atom_site_fract_x
_atom_site_fract_y
_atom_site_fract_z
_atom_site_U_iso_or_equiv
_atom_site_adp_type
_atom_site_occupancy
_atom_site_site_symmetry_order
_atom_site_calc_flag
_atom_site_refinement_flags_posn
_atom_site_refinement_flags_occupancy
_atom_site_disorder_assembly
_atom_site_disorder_group
Ru01 Ru 0.27457(2) 0.72385(2) 0.52870(2) 0.01858(8) Uani 1 1 d . . A 1
O002 O 0.18816(16) 0.36439(15) 0.33290(11) 0.0276(4) Uani 1 1 d . . A 1
O003 O 0.17410(16) 0.97228(16) 0.75691(12) 0.0303(5) Uani 1 1 d . . A 1
H003 H 0.1713 1.0199 0.7888 0.045 Uiso 1 1 calc GR . A 1
O004 O 0.05231(16) 0.90121(16) 0.80854(12) 0.0322(5) Uani 1 1 d . . A 1
N005 N 0.18975(16) 0.72524(16) 0.61676(13) 0.0185(4) Uani 1 1 d . . A 1
N006 N 0.19660(16) 0.58224(16) 0.51218(12) 0.0189(4) Uani 1 1 d . . A 1
N007 N 0.1684(2) 0.82056(19) 0.46951(14) 0.0197(6) Uani 0.904(3) 1 d . P A 1
O008 O 0.1802(2) 0.23781(16) 0.41656(15) 0.0474(7) Uani 1 1 d . . A 1
N009 N 0.39709(19) 0.6423(2) 0.58457(14) 0.0232(5) Uani 0.904(3) 1 d . P A 1
N00A N 0.3439(2) 0.86613(19) 0.55131(14) 0.0297(6) Uani 1 1 d . . A 1
O00B O 0.2031(3) 0.2483(3) 0.2060(2) 0.0741(10) Uani 1 1 d . . B 1
H00C H 0.2142 0.2672 0.2517 0.111 Uiso 1 1 calc GR . B 1
C00C C 0.3563(3) 0.7077(2) 0.44403(18) 0.0185(7) Uani 0.904(3) 1 d . P A 1
C00D C 0.1656(2) 0.4108(2) 0.45813(15) 0.0228(5) Uani 1 1 d . . A 1
C00E C 0.2039(2) 0.5117(2) 0.45827(15) 0.0207(5) Uani 1 1 d . . A 1
H00E H 0.2370 0.5316 0.4181 0.025 Uiso 1 1 calc R . A 1
C00F C 0.1424(2) 0.5560(2) 0.56638(15) 0.0207(5) Uani 1 1 d . . A 1
C00G C 0.1788(2) 0.3310(2) 0.39807(17) 0.0269(6) Uani 1 1 d . . A 1
C00H C 0.1026(2) 0.4558(2) 0.57020(16) 0.0278(6) Uani 1 1 d . . A 1
H00H H 0.0667 0.4383 0.6093 0.033 Uiso 1 1 calc R . A 1
C00I C 0.1312(2) 0.6396(2) 0.62041(15) 0.0206(5) Uani 1 1 d . . A 1
C00J C 0.1154(2) 0.8068(2) 0.71367(15) 0.0215(5) Uani 1 1 d . . A 1
C00K C 0.1160(2) 0.3826(2) 0.51661(17) 0.0283(6) Uani 1 1 d . . A 1
H00K H 0.0915 0.3132 0.5195 0.034 Uiso 1 1 calc R . A 1
C00L C 0.1104(2) 0.8984(2) 0.76503(16) 0.0235(5) Uani 1 1 d . . A 1
C00M C 0.0625(2) 0.6356(2) 0.66931(17) 0.0266(6) Uani 1 1 d . . A 1
H00M H 0.0221 0.5751 0.6708 0.032 Uiso 1 1 calc R . A 1
C00N C 0.0535(2) 0.7203(2) 0.71569(17) 0.0258(6) Uani 1 1 d . . A 1
H00N H 0.0058 0.7194 0.7485 0.031 Uiso 1 1 calc R . A 1
C00O C 0.1820(2) 0.8061(2) 0.66365(15) 0.0202(5) Uani 1 1 d . . A 1
H00O H 0.2242 0.8653 0.6624 0.024 Uiso 1 1 calc R . A 1
C00R C 0.4534(2) 0.6677(3) 0.46766(19) 0.0257(7) Uani 0.904(3) 1 d . P A 1
C00S C 0.1901(3) 0.9256(2) 0.47579(18) 0.0288(7) Uani 0.904(3) 1 d . P A 1
C00T C 0.2911(3) 0.9506(2) 0.51833(18) 0.0371(8) Uani 1 1 d . . A 1
C00U C 0.0064(3) 0.8619(3) 0.3983(2) 0.0371(8) Uani 0.904(3) 1 d . P A 1
H00U H -0.0565 0.8386 0.3712 0.045 Uiso 0.904(3) 1 calc R P A 1
C00V C 0.0788(3) 0.7909(3) 0.43079(18) 0.0272(7) Uani 0.904(3) 1 d . P A 1
H00V H 0.0644 0.7181 0.4254 0.033 Uiso 0.904(3) 1 calc R P A 1
C00W C 0.3300(3) 0.7357(3) 0.36772(19) 0.0282(7) Uani 0.904(3) 1 d . P A 1
H00W H 0.2652 0.7638 0.3498 0.034 Uiso 0.904(3) 1 calc R P A 1
C00X C 0.4764(2) 0.6345(3) 0.54722(18) 0.0268(7) Uani 0.904(3) 1 d . P A 1
C00Y C 0.3952(3) 0.7239(3) 0.3173(2) 0.0333(8) Uani 0.904(3) 1 d . P A 1
H00Y H 0.3743 0.7424 0.2654 0.040 Uiso 0.904(3) 1 calc R P A 1
C8AA C 0.4374(3) 0.8803(3) 0.59243(19) 0.0397(8) Uani 1 1 d . . A 1
H8AA H 0.4734 0.8216 0.6160 0.048 Uiso 0.904(3) 1 calc R P A 1
C010 C 0.5205(3) 0.6572(3) 0.4174(2) 0.0343(8) Uani 0.904(3) 1 d . P A 1
H010 H 0.5861 0.6310 0.4350 0.041 Uiso 0.904(3) 1 calc R P A 1
C011 C 0.4910(3) 0.6850(3) 0.3421(2) 0.0387(9) Uani 0.904(3) 1 d . P A 1
H011 H 0.5360 0.6775 0.3076 0.046 Uiso 0.904(3) 1 calc R P A 1
C012 C 0.0281(3) 0.9688(3) 0.4066(2) 0.0446(11) Uani 0.904(3) 1 d . P A 1
H012 H -0.0206 1.0194 0.3859 0.054 Uiso 0.904(3) 1 calc R P A 1
C013 C 0.4817(3) 0.9797(3) 0.6008(2) 0.0543(11) Uani 1 1 d . . A 1
H013 H 0.5470 0.9892 0.6300 0.065 Uiso 1 1 calc R . A 1
O014 O 0.2851(4) 1.0498(4) 0.2414(3) 0.0635(13) Uani 0.666(3) 1 d . P A 1
H014 H 0.2918 1.1150 0.2383 0.095 Uiso 0.666(3) 1 calc GR P A 1
C015 C 0.5800(3) 0.5686(3) 0.6598(2) 0.0406(9) Uani 0.904(3) 1 d . P A 1
H015 H 0.6439 0.5475 0.6866 0.049 Uiso 0.904(3) 1 calc R P A 1
C016 C 0.1193(3) 0.9997(3) 0.4444(2) 0.0422(10) Uani 0.904(3) 1 d . P A 1
H016 H 0.1349 1.0723 0.4495 0.051 Uiso 0.904(3) 1 calc R P A 1
C017 C 0.5677(3) 0.5988(3) 0.5848(2) 0.0359(8) Uani 0.904(3) 1 d . P A 1
H017 H 0.6227 0.5950 0.5589 0.043 Uiso 0.904(3) 1 calc R P A 1
C018 C 0.4279(4) 1.0637(3) 0.5655(2) 0.0609(13) Uani 1 1 d . . A 1
H018 H 0.4572 1.1316 0.5697 0.073 Uiso 1 1 calc R . A 1
C019 C 0.3339(4) 1.0506(3) 0.5248(2) 0.0515(10) Uani 1 1 d . . A 1
H019 H 0.2976 1.1090 0.5010 0.062 Uiso 1 1 calc R . A 1
C01A C 0.2603(4) 0.3087(5) 0.1654(3) 0.0739(14) Uani 1 1 d . . B 1
H01A H 0.2601 0.2764 0.1158 0.111 Uiso 1 1 calc GR . B 1
H01B H 0.3292 0.3129 0.1935 0.111 Uiso 1 1 calc GR . B 1
H01C H 0.2318 0.3794 0.1583 0.111 Uiso 1 1 calc GR . B 1
N8 N 0.4028(5) 0.7028(6) 0.6189(8) 0.073(7) Uiso 0.096(3) 1 d . P A 2
C0AA C 0.4887(8) 0.7638(11) 0.6239(15) 0.073(7) Uiso 0.096(3) 1 d G P A 2
C7 C 0.5793(7) 0.7275(11) 0.6646(15) 0.073(7) Uiso 0.096(3) 1 d G P A 2
H7 H 0.6380 0.7692 0.6681 0.087 Uiso 0.096(3) 1 calc R P A 2
C11 C 0.5841(3) 0.6304(7) 0.7003(8) 0.073(7) Uiso 0.096(3) 1 d G P A 2
H11 H 0.6461 0.6057 0.7281 0.087 Uiso 0.096(3) 1 calc R P A 2
C00Q C 0.4983(2) 0.5695(3) 0.69521(17) 0.0394(8) Uani 1 1 d G . . .
H00Q H 0.5037 0.5460 0.7461 0.047 Uiso 0.904(3) 1 calc R P A 1
H00A H 0.5016 0.5031 0.7196 0.047 Uiso 0.096(3) 1 calc R P A 2
C00P C 0.40764(19) 0.6057(2) 0.65453(16) 0.0316(6) Uani 1 1 d G . . .
H00P H 0.3505 0.6040 0.6782 0.038 Uiso 0.904(3) 1 calc R P A 1
H00B H 0.3490 0.5640 0.6511 0.038 Uiso 0.096(3) 1 calc R P A 2
C5 C 0.167(2) 0.808(2) 0.4543(17) 0.053(5) Uiso 0.096(3) 1 d . P A 2
C28 C 0.205(2) 0.838(2) 0.3904(17) 0.053(5) Uiso 0.096(3) 1 d G P A 2
C9 C 0.159(2) 0.918(2) 0.3440(14) 0.053(5) Uiso 0.096(3) 1 d G P A 2
H9 H 0.1843 0.9380 0.3003 0.064 Uiso 0.096(3) 1 calc R P A 2
C2AA C 0.075(2) 0.968(2) 0.3616(16) 0.053(5) Uiso 0.096(3) 1 d G P A 2
H2AA H 0.0433 1.0226 0.3299 0.064 Uiso 0.096(3) 1 calc R P A 2
C3AA C 0.037(2) 0.938(2) 0.4255(17) 0.053(5) Uiso 0.096(3) 1 d G P A 2
H3AA H -0.0201 0.9724 0.4375 0.064 Uiso 0.096(3) 1 calc R P A 2
C0 C 0.083(2) 0.858(3) 0.4719(15) 0.053(5) Uiso 0.096(3) 1 d G P A 2
H0 H 0.0573 0.8377 0.5156 0.064 Uiso 0.096(3) 1 calc R P A 2
C1AA C 0.2967(17) 0.787(2) 0.3847(15) 0.038(4) Uiso 0.096(3) 1 d . P A 2
C4 C 0.3408(18) 0.793(2) 0.3207(12) 0.038(4) Uiso 0.096(3) 1 d G P A 2
H4 H 0.3104 0.8344 0.2785 0.046 Uiso 0.096(3) 1 calc R P A 2
C5AA C 0.4294(19) 0.740(2) 0.3184(13) 0.038(4) Uiso 0.096(3) 1 d G P A 2
H5AA H 0.4596 0.7445 0.2746 0.046 Uiso 0.096(3) 1 calc R P A 2
C6AA C 0.4740(17) 0.680(2) 0.3801(16) 0.038(4) Uiso 0.096(3) 1 d G P A 2
H6AA H 0.5346 0.6434 0.3785 0.046 Uiso 0.096(3) 1 calc R P A 2
C16 C 0.430(2) 0.673(2) 0.4441(14) 0.038(4) Uiso 0.096(3) 1 d G P A 2
H16 H 0.4604 0.6322 0.4863 0.046 Uiso 0.096(3) 1 calc R P A 2
N29 N 0.341(2) 0.727(2) 0.4464(13) 0.038(4) Uiso 0.096(3) 1 d G P A 2
C1 C 0.2348(5) 1.0280(4) 0.2964(3) 0.0749(16) Uani 0.904(3) 1 d D P A 1
H1A H 0.1627 1.0312 0.2764 0.112 Uiso 0.904(3) 1 calc GR P A 1
H1B H 0.2521 1.0792 0.3375 0.112 Uiso 0.904(3) 1 calc GR P A 1
H1C H 0.2525 0.9574 0.3160 0.112 Uiso 0.904(3) 1 calc GR P A 1
O1 O 0.2993(14) 1.1121(15) 0.3314(10) 0.092(5) Uiso 0.234(3) 1 d . P A 2
H1 H 0.3500 1.0771 0.3561 0.138 Uiso 0.096(3) 1 d DG P A 2

loop_
_atom_site_aniso_label
_atom_site_aniso_U_11
_atom_site_aniso_U_22
_atom_site_aniso_U_33
_atom_site_aniso_U_23
_atom_site_aniso_U_13
_atom_site_aniso_U_12
Ru01 0.02175(12) 0.01452(12) 0.02100(12) 0.00046(8) 0.00791(8) -0.00411(8)
O002 0.0387(11) 0.0169(9) 0.0308(10) 0.0014(8) 0.0156(9) 0.0028(8)
O003 0.0401(12) 0.0210(10) 0.0344(11) -0.0080(8) 0.0191(9) -0.0061(9)
O004 0.0399(12) 0.0229(10) 0.0394(12) -0.0043(9) 0.0221(10) 0.0008(9)
N005 0.0195(10) 0.0145(10) 0.0215(11) 0.0029(8) 0.0041(8) -0.0012(8)
N006 0.0200(11) 0.0133(10) 0.0244(11) 0.0049(8) 0.0073(9) 0.0005(8)
N007 0.0286(14) 0.0118(11) 0.0211(13) 0.0026(10) 0.0112(10) -0.0005(10)
O008 0.089(2) 0.0134(10) 0.0473(14) 0.0037(10) 0.0330(14) 0.0030(11)
N009 0.0207(12) 0.0239(13) 0.0254(13) 0.0000(10) 0.0053(10) -0.0027(10)
N00A 0.0423(15) 0.0228(12) 0.0293(12) -0.0069(10) 0.0205(11) -0.0119(11)
O00B 0.111(3) 0.0550(17) 0.067(2) -0.0106(17) 0.043(2) -0.0053(19)
C00C 0.0241(17) 0.0135(14) 0.0204(14) -0.0041(11) 0.0109(11) -0.0081(12)
C00D 0.0282(14) 0.0139(11) 0.0278(13) 0.0016(10) 0.0093(11) -0.0003(10)
C00E 0.0237(13) 0.0160(12) 0.0242(13) 0.0045(10) 0.0088(10) 0.0009(10)
C00F 0.0237(13) 0.0158(12) 0.0249(13) 0.0037(10) 0.0103(10) -0.0011(10)
C00G 0.0327(15) 0.0158(12) 0.0350(15) 0.0004(11) 0.0139(12) -0.0003(11)
C00H 0.0373(16) 0.0188(13) 0.0314(14) 0.0013(11) 0.0175(12) -0.0054(12)
C00I 0.0234(13) 0.0155(12) 0.0239(12) 0.0032(10) 0.0074(10) -0.0009(10)
C00J 0.0223(13) 0.0171(12) 0.0256(13) 0.0010(10) 0.0058(10) 0.0024(10)
C00K 0.0386(16) 0.0148(12) 0.0350(15) 0.0035(11) 0.0157(13) -0.0052(11)
C00L 0.0264(14) 0.0185(12) 0.0269(13) 0.0015(10) 0.0085(11) 0.0038(11)
C00M 0.0285(14) 0.0194(13) 0.0350(15) -0.0009(11) 0.0136(12) -0.0055(11)
C00N 0.0263(14) 0.0244(14) 0.0304(14) 0.0002(11) 0.0148(11) -0.0024(11)
C00O 0.0224(13) 0.0145(11) 0.0239(13) 0.0016(10) 0.0050(10) -0.0010(10)
C00R 0.0251(16) 0.0259(16) 0.0281(17) -0.0025(14) 0.0101(13) -0.0053(13)
C00S 0.048(2) 0.0130(13) 0.0296(16) 0.0018(12) 0.0198(14) -0.0002(13)
C00T 0.061(2) 0.0211(14) 0.0355(17) 0.0002(12) 0.0266(16) -0.0036(14)
C00U 0.0340(19) 0.043(2) 0.0363(19) 0.0131(16) 0.0116(15) 0.0141(16)
C00V 0.0317(17) 0.0241(15) 0.0281(16) 0.0055(12) 0.0113(13) 0.0031(13)
C00W 0.0314(17) 0.0261(16) 0.0286(16) 0.0028(13) 0.0094(13) -0.0058(13)
C00X 0.0253(15) 0.0286(16) 0.0277(15) -0.0029(13) 0.0084(12) 0.0003(13)
C00Y 0.040(2) 0.037(2) 0.0247(16) 0.0018(14) 0.0100(15) -0.0127(17)
C8AA 0.0421(19) 0.0424(19) 0.0390(18) -0.0172(15) 0.0192(15) -0.0212(16)
C010 0.0291(17) 0.0369(19) 0.0410(19) -0.0018(16) 0.0167(15) -0.0009(15)
C011 0.043(2) 0.045(2) 0.0345(19) -0.0051(16) 0.0234(16) -0.0107(18)
C012 0.056(3) 0.036(2) 0.047(2) 0.0226(18) 0.022(2) 0.0256(19)
C013 0.063(3) 0.061(3) 0.045(2) -0.0250(19) 0.0245(19) -0.037(2)
O014 0.090(3) 0.057(3) 0.053(2) 0.002(2) 0.039(2) 0.026(3)
C015 0.0281(18) 0.050(2) 0.041(2) -0.0022(17) -0.0022(15) 0.0046(16)
C016 0.066(3) 0.0201(16) 0.047(2) 0.0097(15) 0.026(2) 0.0113(17)
C017 0.0249(16) 0.045(2) 0.0394(19) -0.0020(16) 0.0099(14) 0.0027(15)
C018 0.101(4) 0.039(2) 0.053(2) -0.0171(19) 0.040(2) -0.037(2)
C019 0.088(3) 0.0255(17) 0.049(2) -0.0021(15) 0.035(2) -0.0147(18)
C01A 0.070(3) 0.090(4) 0.069(3) -0.009(3) 0.034(3) -0.003(3)
C00Q 0.0383(18) 0.047(2) 0.0323(16) 0.0058(15) 0.0061(14) 0.0087(15)
C00P 0.0313(15) 0.0351(16) 0.0301(15) 0.0035(13) 0.0103(12) 0.0028(13)
C1 0.110(5) 0.051(3) 0.065(3) -0.008(3) 0.017(3) 0.003(3)

loop_
_atom_type_symbol
_atom_type_description
_atom_type_scat_dispersion_real
_atom_type_scat_dispersion_imag
_atom_type_scat_source
C C 0.0033 0.0016 'International Tables Vol C Tables 4.2.6.8 and 6.1.1.4'
H H 0.0000 0.0000 'International Tables Vol C Tables 4.2.6.8 and 6.1.1.4'
N N 0.0061 0.0033 'International Tables Vol C Tables 4.2.6.8 and 6.1.1.4'
O O 0.0106 0.0060 'International Tables Vol C Tables 4.2.6.8 and 6.1.1.4'
Ru Ru -1.2594 0.8363 'International Tables Vol C Tables 4.2.6.8 and 6.1.1.4'

loop_
_geom_angle_atom_site_label_1
_geom_angle_atom_site_label_2
_geom_angle_atom_site_label_3
_geom_angle
N006 Ru01 N005 77.42(8)
N007 Ru01 N005 87.33(9)
N007 Ru01 N006 99.06(10)
N007 Ru01 N009 171.39(10)
N007 Ru01 N00A 79.81(11)
N007 Ru01 C00C 95.90(12)
N009 Ru01 N005 98.23(9)
N009 Ru01 N006 88.61(9)
N00A Ru01 N005 97.94(8)
N00A Ru01 N006 175.29(8)
N00A Ru01 N009 92.86(11)
C00C Ru01 N005 174.71(10)
C00C Ru01 N006 97.90(11)
C00C Ru01 N009 79.06(12)
C00C Ru01 N00A 86.77(11)
C00L O003 H003 109.5
C00I N005 Ru01 115.57(17)
C00O N005 Ru01 125.91(17)
C00O N005 C00I 118.2(2)
C00E N006 Ru01 125.61(17)
C00E N006 C00F 118.1(2)
C00F N006 Ru01 115.92(17)
C00S N007 Ru01 115.2(2)
C00V N007 Ru01 125.9(2)
C00V N007 C00S 118.7(3)
C00X N009 Ru01 115.8(2)
C00P N009 Ru01 125.30(19)
C00P N009 C00X 118.6(3)
C00T N00A Ru01 115.2(2)
C8AA N00A Ru01 125.1(2)
C8AA N00A C00T 119.6(3)
C01A O00B H00C 109.5
C00R C00C Ru01 114.8(2)
C00W C00C Ru01 128.6(3)
C00W C00C C00R 116.5(3)
C00E C00D C00G 122.1(2)
C00E C00D C00K 118.1(2)
C00K C00D C00G 119.8(2)
N006 C00E C00D 123.2(2)
N006 C00E H00E 118.4
C00D C00E H00E 118.4
N006 C00F C00H 121.6(2)
N006 C00F C00I 115.2(2)
C00H C00F C00I 123.1(2)
O002 C00G C00D 118.2(2)
O008 C00G O002 124.8(3)
O008 C00G C00D 117.0(3)
C00F C00H H00H 120.5
C00K C00H C00F 119.1(2)
C00K C00H H00H 120.5
N005 C00I C00F 114.9(2)
N005 C00I C00M 121.6(2)
C00M C00I C00F 123.4(2)
C00N C00J C00L 120.5(2)
C00O C00J C00L 120.7(2)
C00O C00J C00N 118.7(2)
C00D C00K H00K 120.2
C00H C00K C00D 119.6(2)
C00H C00K H00K 120.2
O003 C00L C00J 113.0(2)
O004 C00L O003 125.1(3)
O004 C00L C00J 121.9(3)
C00I C00M H00M 120.2
C00N C00M C00I 119.5(2)
C00N C00M H00M 120.2
C00J C00N H00N 120.5
C00M C00N C00J 119.0(3)
C00M C00N H00N 120.5
N005 C00O C00J 122.9(2)
N005 C00O H00O 118.5
C00J C00O H00O 118.5
C00C C00R C00X 114.8(3)
C010 C00R C00C 121.7(3)
C010 C00R C00X 123.4(3)
N007 C00S C00T 114.8(3)
N007 C00S C016 120.5(3)
C016 C00S C00T 124.7(3)
N00A C00T C00S 114.6(3)
N00A C00T C019 120.4(4)
C019 C00T C00S 124.9(3)
C00V C00U H00U 120.8
C00V C00U C012 118.3(4)
C012 C00U H00U 120.8
N007 C00V C00U 122.7(3)
N007 C00V H00V 118.7
C00U C00V H00V 118.7
C00C C00W H00W 118.9
C00Y C00W C00C 122.2(3)
C00Y C00W H00W 118.9
N009 C00X C00R 114.0(3)
N009 C00X C017 120.2(3)
C017 C00X C00R 125.8(3)
C00W C00Y H00Y 119.9
C00W C00Y C011 120.2(3)
C011 C00Y H00Y 119.9
N00A C8AA H8AA 119.3
N00A C8AA C013 121.3(4)
C013 C8AA H8AA 119.3
C00R C010 H010 120.1
C011 C010 C00R 119.8(3)
C011 C010 H010 120.1
C00Y C011 H011 120.2
C010 C011 C00Y 119.6(3)
C010 C011 H011 120.2
C00U C012 H012 120.3
C016 C012 C00U 119.5(3)
C016 C012 H012 120.3
C8AA C013 H013 120.9
C018 C013 C8AA 118.1(4)
C018 C013 H013 120.9
C1 O014 H014 109.5
C017 C015 H015 120.6
C00Q C015 H015 120.6
C00Q C015 C017 118.9(3)
C00S C016 H016 119.8
C012 C016 C00S 120.3(3)
C012 C016 H016 119.8
C00X C017 C015 120.5(3)
C00X C017 H017 119.8
C015 C017 H017 119.8
C013 C018 H018 119.4
C019 C018 C013 121.1(3)
C019 C018 H018 119.4
C00T C019 H019 120.3
C018 C019 C00T 119.4(4)
C018 C019 H019 120.3
O00B C01A H01A 109.5
O00B C01A H01B 109.5
O00B C01A H01C 109.5
H01A C01A H01B 109.5
H01A C01A H01C 109.5
H01B C01A H01C 109.5
C0AA N8 C00P 120.0
N8 C0AA C7 120.0
C0AA C7 H7 120.0
C0AA C7 C11 120.0
C11 C7 H7 120.0
C7 C11 H11 120.0
C7 C11 C00Q 120.0
C00Q C11 H11 120.0
C015 C00Q H00Q 120.9
C015 C00Q C00P 118.2(3)
C11 C00Q H00A 120.0
C11 C00Q C00P 120.0
C00P C00Q H00Q 120.9
C00P C00Q H00A 120.0
N009 C00P C00Q 123.2(3)
N009 C00P H00P 118.4
N8 C00P H00B 120.0
C00Q C00P N8 120.0
C00Q C00P H00P 118.4
C00Q C00P H00B 120.0
C28 C5 C0 120.0
C5 C28 C1AA 113(2)
C9 C28 C5 120.0
C9 C28 C1AA 127(2)
C28 C9 H9 120.0
C28 C9 C2AA 120.0
C2AA C9 H9 120.0
C9 C2AA H2AA 120.0
C9 C2AA C3AA 120.0
C3AA C2AA H2AA 120.0
C2AA C3AA H3AA 120.0
C0 C3AA C2AA 120.0
C0 C3AA H3AA 120.0
C5 C0 H0 120.0
C3AA C0 C5 120.0
C3AA C0 H0 120.0
C4 C1AA C28 123(2)
C4 C1AA N29 120.0
N29 C1AA C28 117(2)
C1AA C4 H4 120.0
C5AA C4 C1AA 120.0
C5AA C4 H4 120.0
C4 C5AA H5AA 120.0
C4 C5AA C6AA 120.0
C6AA C5AA H5AA 120.0
C5AA C6AA H6AA 120.0
C5AA C6AA C16 120.0
C16 C6AA H6AA 120.0
C6AA C16 H16 120.0
N29 C16 C6AA 120.0
N29 C16 H16 120.0
C16 N29 C1AA 120.0
O014 C1 H1A 109.5
O014 C1 H1B 109.5
O014 C1 H1C 109.5
H1A C1 H1B 109.5
H1A C1 H1C 109.5
H1B C1 H1C 109.5

loop_
_geom_bond_atom_site_label_1
_geom_bond_atom_site_label_2
_geom_bond_distance
Ru01 N005 2.116(2)
Ru01 N006 2.087(2)
Ru01 N007 2.041(3)
Ru01 N009 2.060(3)
Ru01 N00A 2.051(2)
Ru01 C00C 2.047(3)
O002 C00G 1.271(3)
O003 H003 0.8400
O003 C00L 1.305(3)
O004 C00L 1.207(3)
N005 C00I 1.360(3)
N005 C00O 1.346(3)
N006 C00E 1.337(3)
N006 C00F 1.363(3)
N007 C00S 1.372(4)
N007 C00V 1.340(4)
O008 C00G 1.234(4)
N009 C00X 1.371(4)
N009 C00P 1.321(4)
N00A C00T 1.367(4)
N00A C8AA 1.358(4)
O00B H00C 0.8400
O00B C01A 1.390(6)
C00C C00R 1.405(5)
C00C C00W 1.395(5)
C00D C00E 1.389(4)
C00D C00G 1.515(4)
C00D C00K 1.392(4)
C00E H00E 0.9500
C00F C00H 1.395(4)
C00F C00I 1.467(4)
C00H H00H 0.9500
C00H C00K 1.375(4)
C00I C00M 1.392(4)
C00J C00L 1.497(4)
C00J C00N 1.392(4)
C00J C00O 1.385(4)
C00K H00K 0.9500
C00M H00M 0.9500
C00M C00N 1.382(4)
C00N H00N 0.9500
C00O H00O 0.9500
C00R C00X 1.465(5)
C00R C010 1.399(4)
C00S C00T 1.477(5)
C00S C016 1.392(5)
C00T C019 1.398(5)
C00U H00U 0.9500
C00U C00V 1.385(5)
C00U C012 1.397(6)
C00V H00V 0.9500
C00W H00W 0.9500
C00W C00Y 1.384(5)
C00X C017 1.377(5)
C00Y H00Y 0.9500
C00Y C011 1.387(6)
C8AA H8AA 0.9500
C8AA C013 1.400(5)
C010 H010 0.9500
C010 C011 1.381(5)
C011 H011 0.9500
C012 H012 0.9500
C012 C016 1.357(6)
C013 H013 0.9500
C013 C018 1.383(7)
O014 H014 0.8400
O014 C1 1.327(7)
C015 H015 0.9500
C015 C017 1.378(5)
C015 C00Q 1.375(5)
C016 H016 0.9500
C017 H017 0.9500
C018 H018 0.9500
C018 C019 1.360(6)
C019 H019 0.9500
C01A H01A 0.9800
C01A H01B 0.9800
C01A H01C 0.9800
N8 C0AA 1.3900
N8 C00P 1.3900
C0AA C7 1.3900
C7 H7 0.9500
C7 C11 1.3900
C11 H11 0.9500
C11 C00Q 1.3900
C00Q H00Q 0.9500
C00Q H00A 0.9500
C00Q C00P 1.3900
C00P H00P 0.9500
C00P H00B 0.9500
C5 C28 1.3900
C5 C0 1.3900
C28 C9 1.3900
C28 C1AA 1.43(3)
C9 H9 0.9500
C9 C2AA 1.3900
C2AA H2AA 0.9500
C2AA C3AA 1.3900
C3AA H3AA 0.9500
C3AA C0 1.3900
C0 H0 0.9500
C1AA C4 1.3900
C1AA N29 1.3900
C4 H4 0.9500
C4 C5AA 1.3900
C5AA H5AA 0.9500
C5AA C6AA 1.3900
C6AA H6AA 0.9500
C6AA C16 1.3900
C16 H16 0.9500
C16 N29 1.3900
C1 H1A 0.9800
C1 H1B 0.9800
C1 H1C 0.9800
C1 O1 1.453(18)
O1 H1 0.8700

loop_
_geom_torsion_atom_site_label_1
_geom_torsion_atom_site_label_2
_geom_torsion_atom_site_label_3
_geom_torsion_atom_site_label_4
_geom_torsion
Ru01 N005 C00I C00F 4.7(3)
Ru01 N005 C00I C00M -172.0(2)
Ru01 N005 C00O C00J 171.5(2)
Ru01 N006 C00E C00D 167.5(2)
Ru01 N006 C00F C00H -167.7(2)
Ru01 N006 C00F C00I 11.1(3)
Ru01 N007 C00S C00T 5.7(3)
Ru01 N007 C00S C016 -173.5(2)
Ru01 N007 C00V C00U 173.2(2)
Ru01 N009 C00X C00R -11.4(4)
Ru01 N009 C00X C017 168.2(3)
Ru01 N009 C00P C00Q -167.0(3)
Ru01 N00A C00T C00S 3.6(3)
Ru01 N00A C00T C019 -175.1(2)
Ru01 N00A C8AA C013 175.6(2)
Ru01 C00C C00R C00X 5.7(4)
Ru01 C00C C00R C010 -176.6(3)
Ru01 C00C C00W C00Y 177.3(3)
N005 C00I C00M C00N -0.3(4)
N006 C00F C00H C00K -1.9(4)
N006 C00F C00I N005 -10.4(3)
N006 C00F C00I C00M 166.3(3)
N007 C00S C00T N00A -6.1(4)
N007 C00S C00T C019 172.5(3)
N007 C00S C016 C012 -0.6(5)
N009 C00X C017 C015 1.3(5)
N00A C00T C019 C018 -1.2(5)
N00A C8AA C013 C018 -0.5(5)
C00C C00R C00X N009 3.7(4)
C00C C00R C00X C017 -175.8(3)
C00C C00R C010 C011 -1.1(5)
C00C C00W C00Y C011 -1.3(5)
C00E N006 C00F C00H 5.5(4)
C00E N006 C00F C00I -175.7(2)
C00E C00D C00G O002 -27.9(4)
C00E C00D C00G O008 151.7(3)
C00E C00D C00K C00H 2.9(4)
C00F N006 C00E C00D -5.0(4)
C00F C00H C00K C00D -2.4(5)
C00F C00I C00M C00N -176.7(3)
C00G C00D C00E N006 -177.3(2)
C00G C00D C00K C00H -178.8(3)
C00H C00F C00I N005 168.4(3)
C00H C00F C00I C00M -14.9(4)
C00I N005 C00O C00J -1.8(4)
C00I C00F C00H C00K 179.4(3)
C00I C00M C00N C00J -1.5(4)
C00K C00D C00E N006 0.9(4)
C00K C00D C00G O002 153.9(3)
C00K C00D C00G O008 -26.5(4)
C00L C00J C00N C00M -177.8(3)
C00L C00J C00O N005 179.5(2)
C00N C00J C00L O003 179.1(3)
C00N C00J C00L O004 -1.2(4)
C00N C00J C00O N005 0.0(4)
C00O N005 C00I C00F 178.7(2)
C00O N005 C00I C00M 2.0(4)
C00O C00J C00L O003 -0.4(4)
C00O C00J C00L O004 179.3(3)
C00O C00J C00N C00M 1.7(4)
C00R C00C C00W C00Y 0.7(5)
C00R C00X C017 C015 -179.2(3)
C00R C010 C011 C00Y 0.5(6)
C00S N007 C00V C00U -1.6(5)
C00S C00T C019 C018 -179.8(3)
C00T N00A C8AA C013 -1.1(4)
C00T C00S C016 C012 -179.6(3)
C00U C012 C016 C00S -1.0(6)
C00V N007 C00S C00T -179.0(3)
C00V N007 C00S C016 1.9(4)
C00V C00U C012 C016 1.3(5)
C00W C00C C00R C00X -177.2(3)
C00W C00C C00R C010 0.5(5)
C00W C00Y C011 C010 0.6(6)
C00X N009 C00P C00Q 6.9(5)
C00X C00R C010 C011 176.4(3)
C8AA N00A C00T C00S -179.4(3)
C8AA N00A C00T C019 1.9(4)
C8AA C013 C018 C019 1.1(5)
C010 C00R C00X N009 -174.0(3)
C010 C00R C00X C017 6.5(6)
C012 C00U C00V N007 0.0(5)
C013 C018 C019 C00T -0.3(6)
C015 C00Q C00P N009 -2.2(5)
C016 C00S C00T N00A 173.0(3)
C016 C00S C00T C019 -8.4(5)
C017 C015 C00Q C00P -3.0(6)
N8 C0AA C7 C11 0.0
C0AA N8 C00P C00Q 0.0
C0AA C7 C11 C00Q 0.0
C7 C11 C00Q C00P 0.0
C11 C00Q C00P N8 0.0
C00Q C015 C017 C00X 3.4(6)
C00P N009 C00X C00R 174.1(3)
C00P N009 C00X C017 -6.4(5)
C00P N8 C0AA C7 0.0
C5 C28 C9 C2AA 0.0
C5 C28 C1AA C4 170.9(19)
C5 C28 C1AA N29 -8(3)
C28 C5 C0 C3AA 0.0
C28 C9 C2AA C3AA 0.0
C28 C1AA C4 C5AA -179(3)
C28 C1AA N29 C16 179(3)
C9 C28 C1AA C4 -16(4)
C9 C28 C1AA N29 165(2)
C9 C2AA C3AA C0 0.0
C2AA C3AA C0 C5 0.0
C0 C5 C28 C9 0.0
C0 C5 C28 C1AA 174(3)
C1AA C28 C9 C2AA -173(3)
C1AA C4 C5AA C6AA 0.0
C4 C1AA N29 C16 0.0
C4 C5AA C6AA C16 0.0
C5AA C6AA C16 N29 0.0
C6AA C16 N29 C1AA 0.0
N29 C1AA C4 C5AA 0.0
